data_4082809
loop_
_publ_author_name
'Liu, Yang'
'Shi, Min'
'Deng, Liang'

_publ_section_title
;
 Iron(II) Dihydrocarbyls Supported by a Biphenyl-Linked
 Bis(benzimidazol-2-ylidene) Ligand: Syntheses and Characterization
;
_journal_issue 20
_journal_name_full Organometallics
_journal_page_first 5660
_journal_paper_doi 10.1021/om5000612
_journal_volume 33
_journal_year 2014
_chemical_formula_sum 'C36 H44 Fe N4 Si2'
_chemical_formula_weight 644.78
_chemical_name_systematic
; 
 ? 
;
_space_group_IT_number 15
_symmetry_cell_setting monoclinic
_symmetry_space_group_name_Hall '-C 2yc'
_symmetry_space_group_name_H-M 'C 1 2/c 1'
_atom_sites_solution_hydrogens geom
_atom_sites_solution_primary direct
_atom_sites_solution_secondary difmap
_audit_creation_method SHELXL-97
_cell_angle_alpha 90.00
_cell_angle_beta 114.500(2)
_cell_angle_gamma 90.00
_cell_formula_units_Z 4
_cell_length_a 17.525(2)
_cell_length_b 10.7437(13)
_cell_length_c 21.023(2)
_cell_measurement_reflns_used 3350
_cell_measurement_temperature 133(2)
_cell_measurement_theta_max 28.35
_cell_measurement_theta_min 2.29
_cell_volume 3601.9(7)
_computing_cell_refinement 'Bruker SAINT'
_computing_data_collection 'Bruker APEX2'
_computing_data_reduction 'Bruker SAINT'
_computing_molecular_graphics 'Bruker SHELXTL'
_computing_publication_material 'Bruker SHELXTL'
_computing_structure_refinement 'SHELXL-97 (Sheldrick, 2008)'
_computing_structure_solution 'SHELXS-97 (Sheldrick, 2008)'
_diffrn_ambient_temperature 133(2)
_diffrn_measured_fraction_theta_full 0.998
_diffrn_measured_fraction_theta_max 0.998
_diffrn_measurement_device_type 'Bruker APEX-II CCD'
_diffrn_measurement_method '\f and \w scans'
_diffrn_radiation_monochromator graphite
_diffrn_radiation_source 'fine-focus sealed tube'
_diffrn_radiation_type MoK\a
_diffrn_radiation_wavelength 0.71073
_diffrn_reflns_av_R_equivalents 0.0413
_diffrn_reflns_av_sigmaI/netI 0.0432
_diffrn_reflns_limit_h_max 23
_diffrn_reflns_limit_h_min -23
_diffrn_reflns_limit_k_max 12
_diffrn_reflns_limit_k_min -14
_diffrn_reflns_limit_l_max 26
_diffrn_reflns_limit_l_min -28
_diffrn_reflns_number 15243
_diffrn_reflns_theta_full 28.63
_diffrn_reflns_theta_max 28.63
_diffrn_reflns_theta_min 2.13
_exptl_absorpt_coefficient_mu 0.514
_exptl_absorpt_correction_T_max 0.9131
_exptl_absorpt_correction_T_min 0.8822
_exptl_absorpt_correction_type multi-scan
_exptl_absorpt_process_details sadabs
_exptl_crystal_colour orange
_exptl_crystal_density_diffrn 1.189
_exptl_crystal_density_method 'not measured'
_exptl_crystal_description block
_exptl_crystal_F_000 1368
_exptl_crystal_size_max 0.25
_exptl_crystal_size_mid 0.22
_exptl_crystal_size_min 0.18
_refine_diff_density_max 0.380
_refine_diff_density_min -0.315
_refine_diff_density_rms 0.054
_refine_ls_extinction_method none
_refine_ls_goodness_of_fit_ref 1.039
_refine_ls_hydrogen_treatment constr
_refine_ls_matrix_type full
_refine_ls_number_parameters 199
_refine_ls_number_reflns 4624
_refine_ls_number_restraints 0
_refine_ls_restrained_S_all 1.039
_refine_ls_R_factor_all 0.0584
_refine_ls_R_factor_gt 0.0375
_refine_ls_shift/su_max 0.002
_refine_ls_shift/su_mean 0.000
_refine_ls_structure_factor_coef Fsqd
_refine_ls_weighting_details 'calc w=1/[\s^2^(Fo^2^)+(0.0452P)^2^+1.3037P] where P=(Fo^2^+2Fc^2^)/3'
_refine_ls_weighting_scheme calc
_refine_ls_wR_factor_gt 0.0877
_refine_ls_wR_factor_ref 0.0955
_reflns_number_gt 3534
_reflns_number_total 4624
_reflns_threshold_expression >2sigma(I)
_cod_data_source_file om5000612_si_002.cif
_cod_data_source_block 4
_cod_depositor_comments
;
The following automatic conversions were performed:

'_symmetry_cell_setting' value 'Monoclinic' changed to 'monoclinic'
according to
/usr/data/users/saulius/automatic-downloads/rss-feeds/ACS/lib/dictionaries/cif_core.dic
dictionary named 'cif_core.dic' version 2.4.2 from 2011-04-26.

Automatic conversion script
Id: cif_fix_values 2281 2013-09-26 08:29:07Z andrius 
;
_cod_original_sg_symbol_H-M C2/c
_cod_database_code 4082809

loop_
_symmetry_equiv_pos_as_xyz
'x, y, z'
'-x, y, -z+1/2'
'x+1/2, y+1/2, z'
'-x+1/2, y+1/2, -z+1/2'
'-x, -y, -z'
'x, -y, z-1/2'
'-x+1/2, -y+1/2, -z'
'x+1/2, -y+1/2, z-1/2'

loop_
_atom_site_label
_atom_site_type_symbol
_atom_site_fract_x
_atom_site_fract_y
_atom_site_fract_z
_atom_site_U_iso_or_equiv
_atom_site_adp_type
_atom_site_occupancy
_atom_site_symmetry_multiplicity
_atom_site_calc_flag
_atom_site_refinement_flags
Fe1 Fe 1.0000 0.95451(3) 0.2500 0.01745(10) Uani 1 2 d S
Si1 Si 0.85203(3) 1.14358(5) 0.13678(3) 0.02841(13) Uani 1 1 d .
N1 N 1.06835(8) 0.74135(14) 0.35852(7) 0.0213(3) Uani 1 1 d .
N2 N 0.98308(8) 0.85116(13) 0.38536(7) 0.0200(3) Uani 1 1 d .
C1 C 1.01150(9) 0.83695(16) 0.33427(8) 0.0194(3) Uani 1 1 d .
C2 C 0.88647(10) 1.05138(17) 0.21736(9) 0.0258(4) Uani 1 1 d .
H2A H 0.8419 0.9901 0.2115 0.031 Uiso 1 1 calc R
H2B H 0.8903 1.1081 0.2557 0.031 Uiso 1 1 calc R
C3 C 0.93121(13) 1.2665(2) 0.14417(12) 0.0413(5) Uani 1 1 d .
H3A H 0.9377 1.3231 0.1826 0.062 Uiso 1 1 calc R
H3B H 0.9121 1.3136 0.1004 0.062 Uiso 1 1 calc R
H3C H 0.9852 1.2272 0.1534 0.062 Uiso 1 1 calc R
C4 C 0.75144(13) 1.2318(2) 0.11691(13) 0.0494(6) Uani 1 1 d .
H4A H 0.7071 1.1732 0.1136 0.074 Uiso 1 1 calc R
H4B H 0.7350 1.2761 0.0724 0.074 Uiso 1 1 calc R
H4C H 0.7601 1.2919 0.1544 0.074 Uiso 1 1 calc R
C5 C 0.83619(13) 1.0426(2) 0.05922(10) 0.0404(5) Uani 1 1 d .
H5A H 0.8908 1.0216 0.0596 0.061 Uiso 1 1 calc R
H5B H 0.8025 1.0876 0.0161 0.061 Uiso 1 1 calc R
H5C H 0.8070 0.9661 0.0615 0.061 Uiso 1 1 calc R
C6 C 1.07608(10) 0.69711(17) 0.42331(9) 0.0251(4) Uani 1 1 d .
C7 C 1.12454(13) 0.6036(2) 0.46661(10) 0.0372(5) Uani 1 1 d .
H7 H 1.1615 0.5546 0.4543 0.045 Uiso 1 1 calc R
C8 C 1.11642(15) 0.5853(2) 0.52866(12) 0.0499(6) Uani 1 1 d .
H8 H 1.1489 0.5225 0.5600 0.060 Uiso 1 1 calc R
C9 C 1.06137(15) 0.6572(2) 0.54620(11) 0.0465(6) Uani 1 1 d .
H9 H 1.0578 0.6425 0.5894 0.056 Uiso 1 1 calc R
C10 C 1.01219(12) 0.74883(19) 0.50239(10) 0.0333(4) Uani 1 1 d .
H10 H 0.9741 0.7964 0.5140 0.040 Uiso 1 1 calc R
C11 C 1.02099(10) 0.76830(17) 0.44029(9) 0.0242(4) Uani 1 1 d .
C12 C 0.92211(11) 0.94421(18) 0.38403(10) 0.0282(4) Uani 1 1 d .
H12A H 0.9044 0.9930 0.3409 0.042 Uiso 1 1 calc R
H12B H 0.9476 0.9996 0.4244 0.042 Uiso 1 1 calc R
H12C H 0.8733 0.9027 0.3859 0.042 Uiso 1 1 calc R
C13 C 1.10133(10) 0.67655(17) 0.31576(9) 0.0235(4) Uani 1 1 d .
C14 C 1.18640(11) 0.6817(2) 0.33187(10) 0.0338(4) Uani 1 1 d .
H14 H 1.2232 0.7280 0.3711 0.041 Uiso 1 1 calc R
C15 C 1.21717(12) 0.6179(2) 0.28979(11) 0.0402(5) Uani 1 1 d .
H15 H 1.2753 0.6207 0.3002 0.048 Uiso 1 1 calc R
C16 C 1.16373(13) 0.5509(2) 0.23326(11) 0.0382(5) Uani 1 1 d .
H16 H 1.1852 0.5075 0.2049 0.046 Uiso 1 1 calc R
C17 C 1.07841(12) 0.54622(18) 0.21724(10) 0.0312(4) Uani 1 1 d .
H17 H 1.0420 0.4998 0.1779 0.037 Uiso 1 1 calc R
C18 C 1.04595(10) 0.60931(16) 0.25861(9) 0.0227(4) Uani 1 1 d .

loop_
_atom_site_aniso_label
_atom_site_aniso_U_11
_atom_site_aniso_U_22
_atom_site_aniso_U_33
_atom_site_aniso_U_23
_atom_site_aniso_U_13
_atom_site_aniso_U_12
Fe1 0.01609(16) 0.02000(18) 0.01960(17) 0.000 0.01073(13) 0.000
Si1 0.0263(3) 0.0287(3) 0.0331(3) 0.0106(2) 0.0151(2) 0.0056(2)
N1 0.0214(7) 0.0257(8) 0.0198(7) 0.0021(6) 0.0114(6) 0.0050(6)
N2 0.0209(6) 0.0225(8) 0.0199(7) 0.0010(6) 0.0118(5) 0.0025(5)
C1 0.0164(7) 0.0231(9) 0.0208(8) -0.0027(6) 0.0098(6) -0.0008(6)
C2 0.0225(8) 0.0294(10) 0.0306(9) 0.0054(8) 0.0160(7) 0.0041(7)
C3 0.0513(13) 0.0338(12) 0.0491(13) 0.0074(10) 0.0310(11) -0.0034(9)
C4 0.0440(12) 0.0480(15) 0.0601(15) 0.0265(12) 0.0253(11) 0.0220(11)
C5 0.0377(11) 0.0470(13) 0.0287(10) 0.0096(9) 0.0058(8) 0.0044(10)
C6 0.0265(8) 0.0296(10) 0.0209(8) 0.0037(7) 0.0117(7) 0.0041(7)
C7 0.0414(11) 0.0427(12) 0.0324(10) 0.0113(9) 0.0201(9) 0.0175(9)
C8 0.0602(14) 0.0567(15) 0.0397(12) 0.0261(11) 0.0276(11) 0.0270(12)
C9 0.0629(14) 0.0561(15) 0.0324(11) 0.0193(10) 0.0316(11) 0.0183(12)
C10 0.0424(11) 0.0369(11) 0.0294(10) 0.0048(8) 0.0237(9) 0.0059(9)
C11 0.0273(8) 0.0254(9) 0.0226(8) 0.0024(7) 0.0130(7) 0.0020(7)
C12 0.0318(9) 0.0300(10) 0.0314(9) 0.0033(8) 0.0216(8) 0.0085(8)
C13 0.0253(8) 0.0257(9) 0.0254(9) 0.0055(7) 0.0165(7) 0.0084(7)
C14 0.0253(9) 0.0461(13) 0.0326(10) 0.0061(9) 0.0146(8) 0.0102(8)
C15 0.0293(10) 0.0544(14) 0.0457(12) 0.0101(10) 0.0243(9) 0.0167(9)
C16 0.0463(11) 0.0394(12) 0.0455(12) 0.0061(10) 0.0355(10) 0.0163(10)
C17 0.0429(11) 0.0279(10) 0.0334(10) 0.0011(8) 0.0261(9) 0.0048(8)
C18 0.0304(9) 0.0196(9) 0.0265(9) 0.0044(7) 0.0201(7) 0.0042(7)

loop_
_atom_type_symbol
_atom_type_description
_atom_type_scat_dispersion_real
_atom_type_scat_dispersion_imag
_atom_type_scat_source
C C 0.0033 0.0016 'International Tables Vol C Tables 4.2.6.8 and 6.1.1.4'
H H 0.0000 0.0000 'International Tables Vol C Tables 4.2.6.8 and 6.1.1.4'
N N 0.0061 0.0033 'International Tables Vol C Tables 4.2.6.8 and 6.1.1.4'
Si Si 0.0817 0.0704 'International Tables Vol C Tables 4.2.6.8 and 6.1.1.4'
Fe Fe 0.3463 0.8444 'International Tables Vol C Tables 4.2.6.8 and 6.1.1.4'

loop_
_geom_angle_atom_site_label_1
_geom_angle_atom_site_label_2
_geom_angle_atom_site_label_3
_geom_angle
_geom_angle_site_symmetry_1
_geom_angle_site_symmetry_3
C2 Fe1 C2 120.36(10) 2_755 .
C2 Fe1 C1 105.95(7) 2_755 .
C2 Fe1 C1 108.59(6) . .
C2 Fe1 C1 108.59(6) 2_755 2_755
C2 Fe1 C1 105.95(7) . 2_755
C1 Fe1 C1 106.72(9) . 2_755
C2 Si1 C3 110.80(9) . .
C2 Si1 C5 111.28(9) . .
C3 Si1 C5 108.43(10) . .
C2 Si1 C4 113.24(9) . .
C3 Si1 C4 104.80(11) . .
C5 Si1 C4 107.99(11) . .
C1 N1 C6 112.26(13) . .
C1 N1 C13 123.31(14) . .
C6 N1 C13 123.05(14) . .
C1 N2 C11 112.14(13) . .
C1 N2 C12 124.44(14) . .
C11 N2 C12 123.39(13) . .
N2 C1 N1 103.69(13) . .
N2 C1 Fe1 130.68(12) . .
N1 C1 Fe1 124.03(11) . .
Si1 C2 Fe1 118.37(8) . .
Si1 C2 H2A 107.7 . .
Fe1 C2 H2A 107.7 . .
Si1 C2 H2B 107.7 . .
Fe1 C2 H2B 107.7 . .
H2A C2 H2B 107.1 . .
Si1 C3 H3A 109.5 . .
Si1 C3 H3B 109.5 . .
H3A C3 H3B 109.5 . .
Si1 C3 H3C 109.5 . .
H3A C3 H3C 109.5 . .
H3B C3 H3C 109.5 . .
Si1 C4 H4A 109.5 . .
Si1 C4 H4B 109.5 . .
H4A C4 H4B 109.5 . .
Si1 C4 H4C 109.5 . .
H4A C4 H4C 109.5 . .
H4B C4 H4C 109.5 . .
Si1 C5 H5A 109.5 . .
Si1 C5 H5B 109.5 . .
H5A C5 H5B 109.5 . .
Si1 C5 H5C 109.5 . .
H5A C5 H5C 109.5 . .
H5B C5 H5C 109.5 . .
C7 C6 C11 122.18(16) . .
C7 C6 N1 132.34(16) . .
C11 C6 N1 105.48(15) . .
C8 C7 C6 116.63(18) . .
C8 C7 H7 121.7 . .
C6 C7 H7 121.7 . .
C7 C8 C9 121.4(2) . .
C7 C8 H8 119.3 . .
C9 C8 H8 119.3 . .
C10 C9 C8 121.76(18) . .
C10 C9 H9 119.1 . .
C8 C9 H9 119.1 . .
C9 C10 C11 116.86(17) . .
C9 C10 H10 121.6 . .
C11 C10 H10 121.6 . .
C6 C11 N2 106.43(14) . .
C6 C11 C10 121.14(17) . .
N2 C11 C10 132.43(16) . .
N2 C12 H12A 109.5 . .
N2 C12 H12B 109.5 . .
H12A C12 H12B 109.5 . .
N2 C12 H12C 109.5 . .
H12A C12 H12C 109.5 . .
H12B C12 H12C 109.5 . .
C14 C13 C18 121.70(16) . .
C14 C13 N1 119.98(17) . .
C18 C13 N1 118.32(14) . .
C13 C14 C15 119.08(19) . .
C13 C14 H14 120.5 . .
C15 C14 H14 120.5 . .
C16 C15 C14 120.20(18) . .
C16 C15 H15 119.9 . .
C14 C15 H15 119.9 . .
C15 C16 C17 120.52(17) . .
C15 C16 H16 119.7 . .
C17 C16 H16 119.7 . .
C16 C17 C18 120.42(19) . .
C16 C17 H17 119.8 . .
C18 C17 H17 119.8 . .
C13 C18 C17 118.09(16) . .
C13 C18 C18 120.24(15) . 2_755
C17 C18 C18 121.64(18) . 2_755

loop_
_geom_bond_atom_site_label_1
_geom_bond_atom_site_label_2
_geom_bond_distance
_geom_bond_site_symmetry_2
Fe1 C2 2.0930(17) 2_755
Fe1 C2 2.0930(16) .
Fe1 C1 2.1162(17) .
Fe1 C1 2.1162(17) 2_755
Si1 C2 1.8348(18) .
Si1 C3 1.875(2) .
Si1 C5 1.881(2) .
Si1 C4 1.889(2) .
N1 C1 1.373(2) .
N1 C6 1.395(2) .
N1 C13 1.434(2) .
N2 C1 1.3670(19) .
N2 C11 1.390(2) .
N2 C12 1.455(2) .
C2 H2A 0.9900 .
C2 H2B 0.9900 .
C3 H3A 0.9800 .
C3 H3B 0.9800 .
C3 H3C 0.9800 .
C4 H4A 0.9800 .
C4 H4B 0.9800 .
C4 H4C 0.9800 .
C5 H5A 0.9800 .
C5 H5B 0.9800 .
C5 H5C 0.9800 .
C6 C7 1.385(3) .
C6 C11 1.389(2) .
C7 C8 1.384(3) .
C7 H7 0.9500 .
C8 C9 1.400(3) .
C8 H8 0.9500 .
C9 C10 1.379(3) .
C9 H9 0.9500 .
C10 C11 1.392(2) .
C10 H10 0.9500 .
C12 H12A 0.9800 .
C12 H12B 0.9800 .
C12 H12C 0.9800 .
C13 C14 1.386(2) .
C13 C18 1.393(2) .
C14 C15 1.392(3) .
C14 H14 0.9500 .
C15 C16 1.372(3) .
C15 H15 0.9500 .
C16 C17 1.391(3) .
C16 H16 0.9500 .
C17 C18 1.396(2) .
C17 H17 0.9500 .
C18 C18 1.497(3) 2_755

loop_
_geom_torsion_atom_site_label_1
_geom_torsion_atom_site_label_2
_geom_torsion_atom_site_label_3
_geom_torsion_atom_site_label_4
_geom_torsion
_geom_torsion_site_symmetry_1
_geom_torsion_site_symmetry_4
C11 N2 C1 N1 0.47(18) . .
C12 N2 C1 N1 178.77(15) . .
C11 N2 C1 Fe1 -165.18(12) . .
C12 N2 C1 Fe1 13.1(2) . .
C6 N1 C1 N2 -0.45(18) . .
C13 N1 C1 N2 166.47(15) . .
C6 N1 C1 Fe1 166.44(12) . .
C13 N1 C1 Fe1 -26.6(2) . .
C2 Fe1 C1 N2 99.02(15) 2_755 .
C2 Fe1 C1 N2 -31.57(17) . .
C1 Fe1 C1 N2 -145.38(17) 2_755 .
C2 Fe1 C1 N1 -64.09(15) 2_755 .
C2 Fe1 C1 N1 165.32(13) . .
C1 Fe1 C1 N1 51.51(12) 2_755 .
C3 Si1 C2 Fe1 -59.64(13) . .
C5 Si1 C2 Fe1 61.08(13) . .
C4 Si1 C2 Fe1 -177.05(11) . .
C2 Fe1 C2 Si1 66.57(9) 2_755 .
C1 Fe1 C2 Si1 -171.22(9) . .
C1 Fe1 C2 Si1 -56.91(12) 2_755 .
C1 N1 C6 C7 179.8(2) . .
C13 N1 C6 C7 12.9(3) . .
C1 N1 C6 C11 0.3(2) . .
C13 N1 C6 C11 -166.69(16) . .
C11 C6 C7 C8 -0.9(3) . .
N1 C6 C7 C8 179.6(2) . .
C6 C7 C8 C9 0.5(4) . .
C7 C8 C9 C10 0.6(4) . .
C8 C9 C10 C11 -1.2(4) . .
C7 C6 C11 N2 -179.57(18) . .
N1 C6 C11 N2 0.03(19) . .
C7 C6 C11 C10 0.2(3) . .
N1 C6 C11 C10 179.81(17) . .
C1 N2 C11 C6 -0.3(2) . .
C12 N2 C11 C6 -178.64(16) . .
C1 N2 C11 C10 179.9(2) . .
C12 N2 C11 C10 1.6(3) . .
C9 C10 C11 C6 0.8(3) . .
C9 C10 C11 N2 -179.5(2) . .
C1 N1 C13 C14 116.93(19) . .
C6 N1 C13 C14 -77.5(2) . .
C1 N1 C13 C18 -63.2(2) . .
C6 N1 C13 C18 102.32(19) . .
C18 C13 C14 C15 0.0(3) . .
N1 C13 C14 C15 179.85(17) . .
C13 C14 C15 C16 -0.1(3) . .
C14 C15 C16 C17 0.2(3) . .
C15 C16 C17 C18 -0.2(3) . .
C14 C13 C18 C17 0.0(3) . .
N1 C13 C18 C17 -179.88(16) . .
C14 C13 C18 C18 -177.97(16) . 2_755
N1 C13 C18 C18 2.2(2) . 2_755
C16 C17 C18 C13 0.1(3) . .
C16 C17 C18 C18 178.03(16) . 2_755
